data_4514105
loop_
_publ_author_name
'Sarbajna, Abir'
'Dutta, Indranil'
'Daw, Prosenjit'
'Dinda, Shrabani'
'Rahaman, S. M. Wahidur'
'Sarkar, Abheek'
'Bera, Jitendra K.'

_publ_section_title
;
 Catalytic Conversion of Alcohols to Carboxylic Acid Salts and Hydrogen
 with Alkaline Water
;
_journal_issue 4
_journal_name_full 'ACS Catalysis'
_journal_page_first 2786
_journal_paper_doi 10.1021/acscatal.6b03259
_journal_volume 7
_journal_year 2017
_chemical_formula_sum 'C59 H49 Cl5 N4 O2 P2 Ru2'
_chemical_formula_weight 1287.35
_space_group_crystal_system triclinic
_space_group_IT_number 2
_space_group_name_Hall '-P 1'
_space_group_name_H-M_alt 'P -1'
_symmetry_space_group_name_Hall '-P 1'
_symmetry_space_group_name_H-M 'P -1'
_atom_sites_solution_hydrogens mixed
_audit_creation_method SHELXL-2014/7
_cell_angle_alpha 86.239(2)
_cell_angle_beta 84.443(2)
_cell_angle_gamma 71.637(2)
_cell_formula_units_Z 2
_cell_length_a 11.8324(13)
_cell_length_b 14.2246(16)
_cell_length_c 18.611(2)
_cell_measurement_reflns_used 9973
_cell_measurement_temperature 100(2)
_cell_measurement_theta_max 29.55
_cell_measurement_theta_min 2.62
_cell_volume 2956.9(6)
_computing_cell_refinement 'Bruker SAINT'
_computing_data_collection 'Bruker APEX2'
_computing_data_reduction 'Bruker SAINT'
_computing_molecular_graphics DIAMOND
_computing_publication_material ciftab
_computing_structure_refinement 'SHELXL-2014/7 (Sheldrick, 2014)'
_computing_structure_solution 'SHELXL-2014/7 (Sheldrick, 2014)'
_diffrn_ambient_temperature 100(2)
_diffrn_measured_fraction_theta_full 0.995
_diffrn_measured_fraction_theta_max 0.988
_diffrn_measurement_device_type 'Bruker APEX-II CCD'
_diffrn_measurement_method '\f and \w scans'
_diffrn_radiation_type MoK\a
_diffrn_radiation_wavelength 0.71073
_diffrn_reflns_av_R_equivalents 0.0322
_diffrn_reflns_av_unetI/netI 0.0474
_diffrn_reflns_Laue_measured_fraction_full 0.995
_diffrn_reflns_Laue_measured_fraction_max 0.988
_diffrn_reflns_limit_h_max 16
_diffrn_reflns_limit_h_min -16
_diffrn_reflns_limit_k_max 19
_diffrn_reflns_limit_k_min -19
_diffrn_reflns_limit_l_max 25
_diffrn_reflns_limit_l_min -25
_diffrn_reflns_number 34309
_diffrn_reflns_point_group_measured_fraction_full 0.995
_diffrn_reflns_point_group_measured_fraction_max 0.988
_diffrn_reflns_theta_full 25.242
_diffrn_reflns_theta_max 29.581
_diffrn_reflns_theta_min 2.156
_diffrn_source 'fine-focus sealed tube'
_exptl_absorpt_coefficient_mu 0.835
_exptl_absorpt_correction_T_max 0.8571
_exptl_absorpt_correction_T_min 0.8442
_exptl_absorpt_correction_type empirical
_exptl_crystal_colour red
_exptl_crystal_density_diffrn 1.446
_exptl_crystal_description block
_exptl_crystal_F_000 1300
_exptl_crystal_size_max 0.210
_exptl_crystal_size_mid 0.190
_exptl_crystal_size_min 0.190
_platon_squeeze_details
;
;
_refine_diff_density_max 2.064
_refine_diff_density_min -1.594
_refine_diff_density_rms 0.118
_refine_ls_extinction_method none
_refine_ls_goodness_of_fit_ref 1.047
_refine_ls_hydrogen_treatment mixed
_refine_ls_matrix_type full
_refine_ls_number_parameters 665
_refine_ls_number_reflns 16433
_refine_ls_number_restraints 1
_refine_ls_restrained_S_all 1.048
_refine_ls_R_factor_all 0.0636
_refine_ls_R_factor_gt 0.0512
_refine_ls_shift/su_max 0.002
_refine_ls_shift/su_mean 0.000
_refine_ls_structure_factor_coef Fsqd
_refine_ls_weighting_details 'w=1/[\s^2^(Fo^2^)+(0.0331P)^2^+10.4450P] where P=(Fo^2^+2Fc^2^)/3'
_refine_ls_weighting_scheme calc
_refine_ls_wR_factor_gt 0.1173
_refine_ls_wR_factor_ref 0.1228
_reflns_Friedel_coverage 0.000
_reflns_number_gt 13518
_reflns_number_total 16433
_reflns_threshold_expression 'I > 2\s(I)'
_cod_data_source_file 3.cif
_cod_data_source_block compound3
_cod_database_code 4514105
_shelx_shelxl_version_number 2014/7
_shelx_space_group_comment
;
The symmetry employed for this shelxl refinement is uniquely defined
by the following loop, which should always be used as a source of
symmetry information in preference to the above space-group names.
They are only intended as comments.
;
_shelx_estimated_absorpt_t_min 0.844
_shelx_estimated_absorpt_t_max 0.857
_exptl_absorpt_special_details SADABS

loop_
_space_group_symop_operation_xyz
'x, y, z'
'-x, -y, -z'

loop_
_atom_site_label
_atom_site_type_symbol
_atom_site_fract_x
_atom_site_fract_y
_atom_site_fract_z
_atom_site_U_iso_or_equiv
_atom_site_adp_type
_atom_site_occupancy
_atom_site_site_symmetry_order
_atom_site_calc_flag
_atom_site_refinement_flags_posn
_atom_site_refinement_flags_adp
Ru1 Ru 1.01133(2) 0.27240(2) 0.12849(2) 0.01804(6) Uani 1 1 d D .
Ru2 Ru 0.81010(2) 0.31707(2) 0.55934(2) 0.02189(7) Uani 1 1 d . .
Cl1S Cl 0.75117(16) 0.81098(16) 0.29574(14) 0.0974(7) Uani 1 1 d . .
Cl2S Cl 0.93707(12) 0.86674(12) 0.20994(11) 0.0722(4) Uani 1 1 d . .
O1 O 1.0394(2) 0.3786(2) -0.0075(2) 0.0426(8) Uani 1 1 d . .
Cl2 Cl 0.81647(8) 0.30958(7) 0.69031(5) 0.02984(18) Uani 1 1 d . .
Cl3 Cl 1.01224(8) 0.32868(7) 0.53542(5) 0.02827(17) Uani 1 1 d . .
Cl1 Cl 0.77858(7) 0.33779(7) 0.43289(4) 0.02707(17) Uani 1 1 d . .
C5 C 1.0049(3) 0.3580(2) 0.27281(17) 0.0199(6) Uani 1 1 d . .
C10 C 0.9965(3) 0.1096(3) 0.24413(18) 0.0239(6) Uani 1 1 d . .
H10 H 0.9859 0.0748 0.2047 0.029 Uiso 1 1 calc R U
P1 P 1.22228(7) 0.20707(6) 0.12482(4) 0.01657(15) Uani 1 1 d . .
P2 P 0.80143(7) 0.32300(6) 0.12491(4) 0.01733(15) Uani 1 1 d . .
N1 N 1.0091(2) 0.3846(2) 0.20111(15) 0.0211(5) Uani 1 1 d . .
C7 C 1.0204(3) 0.2103(3) 0.35850(18) 0.0257(7) Uani 1 1 d . .
H7 H 1.0284 0.2466 0.3977 0.031 Uiso 1 1 calc R U
N2 N 1.0013(2) 0.2020(2) 0.23195(14) 0.0190(5) Uani 1 1 d . .
C4 C 0.9975(3) 0.4242(3) 0.32577(19) 0.0256(7) Uani 1 1 d . .
H4 H 0.9925 0.4045 0.3754 0.031 Uiso 1 1 calc R U
C36 C 0.8194(3) 0.2738(3) -0.02118(19) 0.0272(7) Uani 1 1 d . .
H36 H 0.9034 0.2501 -0.0178 0.033 Uiso 1 1 calc R U
C57 C 0.5386(3) 0.5978(3) 0.59252(18) 0.0254(7) Uani 1 1 d . .
H57 H 0.4549 0.6156 0.6045 0.030 Uiso 1 1 calc R U
N3 N 0.7264(2) 0.4723(2) 0.56575(15) 0.0224(6) Uani 1 1 d . .
N4 N 0.6347(3) 0.3253(2) 0.57711(15) 0.0240(6) Uani 1 1 d . .
C6 C 1.0095(3) 0.2537(2) 0.28921(17) 0.0200(6) Uani 1 1 d . .
C9 C 1.0065(3) 0.0624(3) 0.3120(2) 0.0287(7) Uani 1 1 d . .
H9 H 1.0044 -0.0039 0.3187 0.034 Uiso 1 1 calc R U
C8 C 1.0195(3) 0.1135(3) 0.36942(19) 0.0298(8) Uani 1 1 d . .
H8 H 1.0277 0.0824 0.4162 0.036 Uiso 1 1 calc R U
C1 C 1.0114(3) 0.4773(3) 0.1821(2) 0.0269(7) Uani 1 1 d . .
H1 H 1.0165 0.4961 0.1323 0.032 Uiso 1 1 calc R U
C2 C 1.0066(3) 0.5457(3) 0.2325(2) 0.0325(8) Uani 1 1 d . .
H2 H 1.0096 0.6099 0.2172 0.039 Uiso 1 1 calc R U
O2 O 0.9161(3) 0.1033(3) 0.55575(18) 0.0533(9) Uani 1 1 d . .
C3 C 0.9974(3) 0.5205(3) 0.3050(2) 0.0328(8) Uani 1 1 d . .
H3 H 0.9911 0.5677 0.3403 0.039 Uiso 1 1 calc R U
C17 C 1.3043(3) 0.1668(2) 0.03830(16) 0.0194(6) Uani 1 1 d . .
C22 C 1.4276(3) 0.1519(3) 0.02938(19) 0.0234(6) Uani 1 1 d . .
H22 H 1.4667 0.1655 0.0678 0.028 Uiso 1 1 calc R U
C21 C 1.4934(3) 0.1175(3) -0.0348(2) 0.0278(7) Uani 1 1 d . .
H21 H 1.5767 0.1086 -0.0406 0.033 Uiso 1 1 calc R U
C20 C 1.4358(4) 0.0962(3) -0.0908(2) 0.0322(8) Uani 1 1 d . .
H20 H 1.4802 0.0720 -0.1347 0.039 Uiso 1 1 calc R U
C19 C 1.3147(4) 0.1101(3) -0.08252(19) 0.0314(8) Uani 1 1 d . .
H19 H 1.2760 0.0954 -0.1208 0.038 Uiso 1 1 calc R U
C18 C 1.2481(3) 0.1459(3) -0.01794(18) 0.0252(7) Uani 1 1 d . .
H18 H 1.1645 0.1558 -0.0127 0.030 Uiso 1 1 calc R U
C11 C 1.2810(3) 0.3039(2) 0.14909(17) 0.0179(6) Uani 1 1 d . .
C16 C 1.2962(3) 0.3712(3) 0.09369(17) 0.0212(6) Uani 1 1 d . .
H16 H 1.2926 0.3568 0.0450 0.025 Uiso 1 1 calc R U
C15 C 1.3165(3) 0.4583(3) 0.10866(19) 0.0234(6) Uani 1 1 d . .
H15 H 1.3275 0.5030 0.0704 0.028 Uiso 1 1 calc R U
C14 C 1.3207(3) 0.4803(3) 0.18027(19) 0.0256(7) Uani 1 1 d . .
H14 H 1.3338 0.5403 0.1909 0.031 Uiso 1 1 calc R U
C13 C 1.3058(3) 0.4144(3) 0.23554(18) 0.0251(7) Uani 1 1 d . .
H13 H 1.3096 0.4290 0.2842 0.030 Uiso 1 1 calc R U
C12 C 1.2853(3) 0.3266(3) 0.22032(17) 0.0212(6) Uani 1 1 d . .
H12 H 1.2742 0.2821 0.2587 0.025 Uiso 1 1 calc R U
C23 C 1.2818(3) 0.0947(2) 0.18079(17) 0.0202(6) Uani 1 1 d . .
C28 C 1.2419(3) 0.0149(3) 0.1678(2) 0.0271(7) Uani 1 1 d . .
H28 H 1.1882 0.0217 0.1316 0.032 Uiso 1 1 calc R U
C27 C 1.2802(4) -0.0739(3) 0.2073(2) 0.0356(9) Uani 1 1 d . .
H27 H 1.2519 -0.1272 0.1983 0.043 Uiso 1 1 calc R U
C26 C 1.3589(4) -0.0854(3) 0.2595(2) 0.0406(10) Uani 1 1 d . .
H26 H 1.3838 -0.1460 0.2870 0.049 Uiso 1 1 calc R U
C25 C 1.4017(5) -0.0078(3) 0.2720(2) 0.0448(11) Uani 1 1 d . .
H25 H 1.4575 -0.0160 0.3071 0.054 Uiso 1 1 calc R U
C24 C 1.3629(4) 0.0819(3) 0.2328(2) 0.0315(8) Uani 1 1 d . .
H24 H 1.3922 0.1347 0.2416 0.038 Uiso 1 1 calc R U
C47 C 0.7327(3) 0.2476(2) 0.18640(17) 0.0196(6) Uani 1 1 d . .
C48 C 0.7270(3) 0.2578(2) 0.26154(18) 0.0213(6) Uani 1 1 d . .
H48 H 0.7518 0.3083 0.2798 0.026 Uiso 1 1 calc R U
C49 C 0.6851(3) 0.1944(3) 0.30928(19) 0.0260(7) Uani 1 1 d . .
H49 H 0.6810 0.2019 0.3599 0.031 Uiso 1 1 calc R U
C50 C 0.6493(4) 0.1201(3) 0.2826(2) 0.0337(8) Uani 1 1 d . .
H50 H 0.6198 0.0771 0.3149 0.040 Uiso 1 1 calc R U
C51 C 0.6567(4) 0.1091(3) 0.2090(2) 0.0356(9) Uani 1 1 d . .
H51 H 0.6337 0.0574 0.1910 0.043 Uiso 1 1 calc R U
C52 C 0.6973(3) 0.1723(3) 0.1608(2) 0.0272(7) Uani 1 1 d . .
H52 H 0.7010 0.1642 0.1102 0.033 Uiso 1 1 calc R U
C35 C 0.7448(3) 0.3145(2) 0.03824(17) 0.0202(6) Uani 1 1 d . .
C37 C 0.7729(3) 0.2671(3) -0.0861(2) 0.0299(8) Uani 1 1 d . .
H37 H 0.8250 0.2395 -0.1267 0.036 Uiso 1 1 calc R U
C38 C 0.6503(3) 0.3008(3) -0.09109(19) 0.0250(7) Uani 1 1 d . .
H38 H 0.6184 0.2950 -0.1349 0.030 Uiso 1 1 calc R U
C39 C 0.5748(3) 0.3427(3) -0.03265(18) 0.0240(7) Uani 1 1 d . .
H39 H 0.4911 0.3667 -0.0367 0.029 Uiso 1 1 calc R U
C40 C 0.6202(3) 0.3503(3) 0.03239(18) 0.0215(6) Uani 1 1 d . .
H40 H 0.5677 0.3794 0.0725 0.026 Uiso 1 1 calc R U
C41 C 0.7223(3) 0.4519(2) 0.14750(17) 0.0189(6) Uani 1 1 d . .
C46 C 0.6242(3) 0.4811(3) 0.19882(17) 0.0226(6) Uani 1 1 d . .
H46 H 0.5929 0.4330 0.2234 0.027 Uiso 1 1 calc R U
C45 C 0.5728(3) 0.5813(3) 0.21366(18) 0.0255(7) Uani 1 1 d . .
H45 H 0.5062 0.6008 0.2484 0.031 Uiso 1 1 calc R U
C44 C 0.6171(3) 0.6522(3) 0.17871(19) 0.0262(7) Uani 1 1 d . .
H44 H 0.5830 0.7199 0.1904 0.031 Uiso 1 1 calc R U
C43 C 0.7128(3) 0.6237(3) 0.12587(19) 0.0245(7) Uani 1 1 d . .
H43 H 0.7422 0.6724 0.1004 0.029 Uiso 1 1 calc R U
C42 C 0.7645(3) 0.5244(3) 0.11067(18) 0.0231(6) Uani 1 1 d . .
H42 H 0.8295 0.5055 0.0748 0.028 Uiso 1 1 calc R U
C1S C 0.8862(5) 0.8358(5) 0.2972(4) 0.0695(17) Uani 1 1 d . .
H1S1 H 0.9466 0.7768 0.3168 0.083 Uiso 1 1 calc R U
H1S2 H 0.8752 0.8914 0.3293 0.083 Uiso 1 1 calc R U
C59 C 0.5546(3) 0.4166(3) 0.58716(17) 0.0234(7) Uani 1 1 d . .
C58 C 0.6060(3) 0.4992(3) 0.58233(17) 0.0224(6) Uani 1 1 d . .
C56 C 0.5962(3) 0.6694(3) 0.58490(19) 0.0291(7) Uani 1 1 d . .
H56 H 0.5522 0.7370 0.5922 0.035 Uiso 1 1 calc R U
C55 C 0.7186(3) 0.6417(3) 0.56653(19) 0.0281(7) Uani 1 1 d . .
H55 H 0.7592 0.6900 0.5603 0.034 Uiso 1 1 calc R U
C54 C 0.7802(3) 0.5423(3) 0.55749(18) 0.0253(7) Uani 1 1 d . .
H54 H 0.8638 0.5232 0.5449 0.030 Uiso 1 1 calc R U
C60 C 0.4329(3) 0.4302(3) 0.59938(18) 0.0276(7) Uani 1 1 d . .
H60 H 0.3783 0.4948 0.6062 0.033 Uiso 1 1 calc R U
C61 C 0.3916(3) 0.3493(3) 0.6015(2) 0.0321(8) Uani 1 1 d . .
H61 H 0.3088 0.3572 0.6103 0.039 Uiso 1 1 calc R U
C62 C 0.4728(4) 0.2570(3) 0.5907(2) 0.0350(9) Uani 1 1 d . .
H62 H 0.4463 0.2004 0.5922 0.042 Uiso 1 1 calc R U
C63 C 0.5930(3) 0.2467(3) 0.5777(2) 0.0293(7) Uani 1 1 d . .
H63 H 0.6479 0.1828 0.5688 0.035 Uiso 1 1 calc R U
C53 C 1.0301(3) 0.3446(3) 0.0361(2) 0.0295(6) Uani 1 1 d . .
C64 C 0.8775(3) 0.1762(3) 0.5567(2) 0.0295(6) Uani 1 1 d . .
H1A H 1.011(3) 0.1805(19) 0.0887(17) 0.013(8) Uiso 1 1 d D .

loop_
_atom_site_aniso_label
_atom_site_aniso_U_11
_atom_site_aniso_U_22
_atom_site_aniso_U_33
_atom_site_aniso_U_23
_atom_site_aniso_U_13
_atom_site_aniso_U_12
Ru1 0.01221(11) 0.02838(14) 0.01419(11) 0.00112(9) -0.00285(8) -0.00710(9)
Ru2 0.02097(13) 0.02269(13) 0.01941(12) 0.00243(9) -0.00461(9) -0.00286(10)
Cl1S 0.0659(10) 0.0978(13) 0.1498(19) 0.0454(13) -0.0384(11) -0.0569(10)
Cl2S 0.0410(7) 0.0657(9) 0.1096(13) -0.0150(9) -0.0160(7) -0.0111(6)
O1 0.0157(12) 0.0463(18) 0.068(2) -0.0283(17) 0.0024(13) -0.0091(12)
Cl2 0.0270(4) 0.0382(5) 0.0235(4) -0.0045(3) -0.0075(3) -0.0069(3)
Cl3 0.0248(4) 0.0322(4) 0.0262(4) -0.0006(3) -0.0048(3) -0.0059(3)
Cl1 0.0234(4) 0.0335(4) 0.0211(4) -0.0010(3) -0.0047(3) -0.0035(3)
C5 0.0139(13) 0.0259(16) 0.0205(14) 0.0017(12) -0.0014(11) -0.0077(12)
C10 0.0220(15) 0.0277(17) 0.0230(15) -0.0005(13) -0.0008(12) -0.0094(13)
P1 0.0142(3) 0.0225(4) 0.0147(3) 0.0004(3) -0.0029(3) -0.0078(3)
P2 0.0124(3) 0.0240(4) 0.0167(3) -0.0017(3) -0.0026(3) -0.0066(3)
N1 0.0139(11) 0.0278(14) 0.0223(13) 0.0034(11) -0.0053(10) -0.0071(10)
C7 0.0264(16) 0.0285(18) 0.0195(15) -0.0018(13) -0.0028(12) -0.0041(14)
N2 0.0128(11) 0.0272(14) 0.0168(12) 0.0007(10) -0.0018(9) -0.0059(10)
C4 0.0229(16) 0.0286(18) 0.0264(16) -0.0022(13) -0.0018(13) -0.0093(13)
C36 0.0192(15) 0.0352(19) 0.0273(17) -0.0081(14) -0.0060(13) -0.0063(14)
C57 0.0207(15) 0.0304(18) 0.0208(15) -0.0002(13) -0.0034(12) -0.0015(13)
N3 0.0201(13) 0.0269(14) 0.0175(12) 0.0005(10) -0.0024(10) -0.0037(11)
N4 0.0247(14) 0.0275(15) 0.0180(12) 0.0044(11) -0.0054(10) -0.0057(11)
C6 0.0147(13) 0.0250(16) 0.0197(14) 0.0022(12) -0.0027(11) -0.0054(12)
C9 0.0324(18) 0.0248(17) 0.0283(17) 0.0042(14) 0.0008(14) -0.0101(14)
C8 0.0354(19) 0.0303(19) 0.0202(16) 0.0059(14) -0.0002(14) -0.0071(15)
C1 0.0209(15) 0.0295(18) 0.0314(18) 0.0095(14) -0.0082(13) -0.0096(13)
C2 0.0285(18) 0.0267(18) 0.044(2) 0.0053(16) -0.0083(16) -0.0106(15)
O2 0.062(2) 0.057(2) 0.0387(18) 0.0108(16) -0.0067(16) -0.0175(19)
C3 0.0291(18) 0.0301(19) 0.042(2) -0.0046(16) -0.0020(16) -0.0132(15)
C17 0.0192(14) 0.0220(15) 0.0168(13) 0.0002(11) 0.0004(11) -0.0070(12)
C22 0.0203(15) 0.0246(16) 0.0256(16) -0.0007(13) 0.0022(12) -0.0089(13)
C21 0.0252(16) 0.0211(16) 0.0353(19) -0.0035(14) 0.0097(14) -0.0077(13)
C20 0.045(2) 0.0241(17) 0.0232(17) -0.0008(13) 0.0113(15) -0.0083(16)
C19 0.043(2) 0.0296(19) 0.0204(16) -0.0045(14) -0.0029(14) -0.0080(16)
C18 0.0279(17) 0.0273(17) 0.0209(15) -0.0016(13) -0.0025(13) -0.0093(14)
C11 0.0108(12) 0.0241(15) 0.0194(14) 0.0004(11) -0.0034(10) -0.0058(11)
C16 0.0179(14) 0.0281(17) 0.0195(14) -0.0012(12) -0.0032(11) -0.0091(12)
C15 0.0202(15) 0.0263(17) 0.0257(16) 0.0012(13) 0.0004(12) -0.0112(13)
C14 0.0232(16) 0.0281(17) 0.0308(17) -0.0033(14) -0.0052(13) -0.0144(14)
C13 0.0231(15) 0.0347(19) 0.0217(15) -0.0041(13) -0.0061(12) -0.0129(14)
C12 0.0182(14) 0.0260(16) 0.0210(15) 0.0013(12) -0.0050(11) -0.0082(12)
C23 0.0202(14) 0.0226(15) 0.0170(14) 0.0011(11) -0.0007(11) -0.0061(12)
C28 0.0234(16) 0.0281(18) 0.0303(17) -0.0062(14) 0.0005(13) -0.0087(14)
C27 0.037(2) 0.0261(19) 0.041(2) -0.0048(16) 0.0116(17) -0.0104(16)
C26 0.060(3) 0.0245(19) 0.0274(19) 0.0047(15) 0.0061(18) -0.0034(18)
C25 0.064(3) 0.035(2) 0.031(2) 0.0044(17) -0.022(2) -0.004(2)
C24 0.039(2) 0.0270(18) 0.0279(18) 0.0032(14) -0.0147(15) -0.0063(15)
C47 0.0140(13) 0.0239(15) 0.0218(14) -0.0005(12) -0.0004(11) -0.0077(11)
C48 0.0162(13) 0.0232(16) 0.0239(15) -0.0015(12) -0.0009(11) -0.0054(12)
C49 0.0255(16) 0.0275(17) 0.0241(16) -0.0001(13) 0.0027(13) -0.0087(14)
C50 0.039(2) 0.0279(19) 0.038(2) -0.0012(15) 0.0072(16) -0.0183(16)
C51 0.042(2) 0.030(2) 0.041(2) -0.0074(16) 0.0049(17) -0.0227(17)
C52 0.0248(16) 0.0317(19) 0.0269(17) -0.0063(14) 0.0024(13) -0.0115(14)
C35 0.0199(14) 0.0257(16) 0.0180(14) -0.0004(12) -0.0053(11) -0.0102(12)
C37 0.0254(17) 0.039(2) 0.0256(17) -0.0124(15) -0.0045(13) -0.0068(15)
C38 0.0242(16) 0.0283(17) 0.0252(16) -0.0040(13) -0.0099(13) -0.0092(13)
C39 0.0186(14) 0.0292(17) 0.0264(16) 0.0027(13) -0.0107(12) -0.0087(13)
C40 0.0177(14) 0.0265(16) 0.0211(15) -0.0019(12) -0.0039(11) -0.0071(12)
C41 0.0168(13) 0.0232(15) 0.0184(14) -0.0025(11) -0.0073(11) -0.0065(12)
C46 0.0203(15) 0.0283(17) 0.0190(14) 0.0002(12) -0.0018(11) -0.0075(13)
C45 0.0258(16) 0.0310(18) 0.0171(14) -0.0026(13) -0.0023(12) -0.0045(14)
C44 0.0262(16) 0.0263(17) 0.0248(16) -0.0033(13) -0.0108(13) -0.0031(13)
C43 0.0210(15) 0.0262(17) 0.0286(16) 0.0034(13) -0.0073(13) -0.0098(13)
C42 0.0163(14) 0.0314(18) 0.0222(15) 0.0002(13) -0.0019(11) -0.0082(13)
C1S 0.041(3) 0.078(4) 0.098(5) -0.016(4) -0.005(3) -0.028(3)
C59 0.0242(15) 0.0307(17) 0.0135(13) 0.0034(12) -0.0042(11) -0.0061(13)
C58 0.0213(15) 0.0300(17) 0.0140(13) 0.0032(12) -0.0055(11) -0.0046(13)
C56 0.0282(17) 0.0283(18) 0.0255(17) 0.0019(14) -0.0054(13) -0.0008(14)
C55 0.0282(17) 0.0302(18) 0.0252(16) 0.0023(14) -0.0046(13) -0.0081(14)
C54 0.0219(15) 0.0288(17) 0.0228(15) 0.0035(13) -0.0045(12) -0.0045(13)
C60 0.0245(16) 0.0351(19) 0.0208(15) 0.0053(14) -0.0046(12) -0.0062(14)
C61 0.0288(18) 0.046(2) 0.0255(17) 0.0093(16) -0.0089(14) -0.0168(17)
C62 0.039(2) 0.043(2) 0.0296(18) 0.0095(16) -0.0105(16) -0.0230(18)
C63 0.0316(18) 0.0294(18) 0.0263(17) 0.0030(14) -0.0052(14) -0.0086(15)
C53 0.0210(11) 0.0412(16) 0.0263(12) -0.0102(11) -0.0070(10) -0.0064(11)
C64 0.0210(11) 0.0412(16) 0.0263(12) -0.0102(11) -0.0070(10) -0.0064(11)

loop_
_atom_type_symbol
_atom_type_description
_atom_type_scat_dispersion_real
_atom_type_scat_dispersion_imag
_atom_type_scat_source
C C 0.0033 0.0016 'International Tables Vol C Tables 4.2.6.8 and 6.1.1.4'
N N 0.0061 0.0033 'International Tables Vol C Tables 4.2.6.8 and 6.1.1.4'
O O 0.0106 0.0060 'International Tables Vol C Tables 4.2.6.8 and 6.1.1.4'
P P 0.1023 0.0942 'International Tables Vol C Tables 4.2.6.8 and 6.1.1.4'
Cl Cl 0.1484 0.1585 'International Tables Vol C Tables 4.2.6.8 and 6.1.1.4'
Ru Ru -1.2594 0.8363 'International Tables Vol C Tables 4.2.6.8 and 6.1.1.4'
H H 0.0000 0.0000 'International Tables Vol C Tables 4.2.6.8 and 6.1.1.4'

loop_
_geom_angle_atom_site_label_1
_geom_angle_atom_site_label_2
_geom_angle_atom_site_label_3
_geom_angle
C53 Ru1 N2 174.50(13)
C53 Ru1 N1 98.72(14)
N2 Ru1 N1 76.70(11)
C53 Ru1 P2 91.52(11)
N2 Ru1 P2 91.89(7)
N1 Ru1 P2 94.50(7)
C53 Ru1 P1 88.26(11)
N2 Ru1 P1 88.82(7)
N1 Ru1 P1 91.59(7)
P2 Ru1 P1 173.87(3)
C53 Ru1 H1A 91.5(13)
N2 Ru1 H1A 93.1(13)
N1 Ru1 H1A 169.8(13)
P2 Ru1 H1A 85.5(13)
P1 Ru1 H1A 88.4(13)
C64 Ru2 N4 98.50(14)
C64 Ru2 N3 176.69(14)
N4 Ru2 N3 78.44(12)
C64 Ru2 Cl1 94.18(11)
N4 Ru2 Cl1 86.80(8)
N3 Ru2 Cl1 86.96(8)
C64 Ru2 Cl2 90.65(11)
N4 Ru2 Cl2 87.25(8)
N3 Ru2 Cl2 87.94(8)
Cl1 Ru2 Cl2 172.84(3)
C64 Ru2 Cl3 88.26(11)
N4 Ru2 Cl3 173.13(9)
N3 Ru2 Cl3 94.83(8)
Cl1 Ru2 Cl3 91.52(3)
Cl2 Ru2 Cl3 93.92(3)
N1 C5 C4 121.9(3)
N1 C5 C6 115.0(3)
C4 C5 C6 123.1(3)
N2 C10 C9 122.7(3)
N2 C10 H10 118.7
C9 C10 H10 118.7
C17 P1 C11 103.44(15)
C17 P1 C23 99.96(15)
C11 P1 C23 109.94(14)
C17 P1 Ru1 118.09(10)
C11 P1 Ru1 108.52(10)
C23 P1 Ru1 115.97(11)
C47 P2 C35 103.12(15)
C47 P2 C41 105.73(15)
C35 P2 C41 102.08(14)
C47 P2 Ru1 111.98(10)
C35 P2 Ru1 116.68(11)
C41 P2 Ru1 115.81(10)
C1 N1 C5 118.1(3)
C1 N1 Ru1 126.2(2)
C5 N1 Ru1 115.8(2)
C8 C7 C6 119.0(3)
C8 C7 H7 120.5
C6 C7 H7 120.5
C10 N2 C6 118.5(3)
C10 N2 Ru1 125.1(2)
C6 N2 Ru1 116.2(2)
C5 C4 C3 119.0(3)
C5 C4 H4 120.5
C3 C4 H4 120.5
C35 C36 C37 120.8(3)
C35 C36 H36 119.6
C37 C36 H36 119.6
C56 C57 C58 118.7(3)
C56 C57 H57 120.7
C58 C57 H57 120.7
C54 N3 C58 119.2(3)
C54 N3 Ru2 126.6(2)
C58 N3 Ru2 114.1(2)
C63 N4 C59 118.3(3)
C63 N4 Ru2 124.6(2)
C59 N4 Ru2 117.1(2)
N2 C6 C7 121.4(3)
N2 C6 C5 115.7(3)
C7 C6 C5 122.9(3)
C8 C9 C10 118.7(3)
C8 C9 H9 120.7
C10 C9 H9 120.7
C9 C8 C7 119.6(3)
C9 C8 H8 120.2
C7 C8 H8 120.2
N1 C1 C2 122.4(3)
N1 C1 H1 118.8
C2 C1 H1 118.8
C3 C2 C1 119.8(4)
C3 C2 H2 120.1
C1 C2 H2 120.1
C2 C3 C4 118.7(4)
C2 C3 H3 120.7
C4 C3 H3 120.7
C18 C17 C22 119.1(3)
C18 C17 P1 121.3(2)
C22 C17 P1 119.6(2)
C21 C22 C17 121.0(3)
C21 C22 H22 119.5
C17 C22 H22 119.5
C22 C21 C20 119.4(3)
C22 C21 H21 120.3
C20 C21 H21 120.3
C19 C20 C21 120.2(3)
C19 C20 H20 119.9
C21 C20 H20 119.9
C20 C19 C18 120.4(3)
C20 C19 H19 119.8
C18 C19 H19 119.8
C17 C18 C19 120.0(3)
C17 C18 H18 120.0
C19 C18 H18 120.0
C12 C11 C16 118.8(3)
C12 C11 P1 123.2(2)
C16 C11 P1 116.5(2)
C15 C16 C11 121.1(3)
C15 C16 H16 119.5
C11 C16 H16 119.5
C16 C15 C14 119.8(3)
C16 C15 H15 120.1
C14 C15 H15 120.1
C13 C14 C15 119.8(3)
C13 C14 H14 120.1
C15 C14 H14 120.1
C14 C13 C12 120.4(3)
C14 C13 H13 119.8
C12 C13 H13 119.8
C11 C12 C13 120.3(3)
C11 C12 H12 119.9
C13 C12 H12 119.9
C24 C23 C28 118.5(3)
C24 C23 P1 126.1(3)
C28 C23 P1 115.4(2)
C27 C28 C23 120.6(3)
C27 C28 H28 119.7
C23 C28 H28 119.7
C26 C27 C28 120.5(4)
C26 C27 H27 119.8
C28 C27 H27 119.8
C27 C26 C25 119.7(4)
C27 C26 H26 120.1
C25 C26 H26 120.1
C26 C25 C24 120.0(4)
C26 C25 H25 120.0
C24 C25 H25 120.0
C23 C24 C25 120.6(4)
C23 C24 H24 119.7
C25 C24 H24 119.7
C52 C47 C48 118.8(3)
C52 C47 P2 120.9(3)
C48 C47 P2 119.9(2)
C49 C48 C47 120.5(3)
C49 C48 H48 119.7
C47 C48 H48 119.7
C50 C49 C48 119.8(3)
C50 C49 H49 120.1
C48 C49 H49 120.1
C51 C50 C49 119.7(4)
C51 C50 H50 120.1
C49 C50 H50 120.1
C50 C51 C52 121.0(4)
C50 C51 H51 119.5
C52 C51 H51 119.5
C51 C52 C47 120.1(3)
C51 C52 H52 120.0
C47 C52 H52 120.0
C36 C35 C40 119.1(3)
C36 C35 P2 122.4(2)
C40 C35 P2 118.5(2)
C38 C37 C36 119.8(3)
C38 C37 H37 120.1
C36 C37 H37 120.1
C39 C38 C37 120.1(3)
C39 C38 H38 119.9
C37 C38 H38 119.9
C38 C39 C40 120.6(3)
C38 C39 H39 119.7
C40 C39 H39 119.7
C39 C40 C35 119.5(3)
C39 C40 H40 120.2
C35 C40 H40 120.2
C42 C41 C46 119.0(3)
C42 C41 P2 116.6(2)
C46 C41 P2 124.3(3)
C45 C46 C41 119.8(3)
C45 C46 H46 120.1
C41 C46 H46 120.1
C44 C45 C46 121.0(3)
C44 C45 H45 119.5
C46 C45 H45 119.5
C45 C44 C43 119.5(3)
C45 C44 H44 120.3
C43 C44 H44 120.3
C42 C43 C44 120.0(3)
C42 C43 H43 120.0
C44 C43 H43 120.0
C43 C42 C41 120.7(3)
C43 C42 H42 119.6
C41 C42 H42 119.6
Cl1S C1S Cl2S 110.5(4)
Cl1S C1S H1S1 109.5
Cl2S C1S H1S1 109.5
Cl1S C1S H1S2 109.5
Cl2S C1S H1S2 109.5
H1S1 C1S H1S2 108.1
N4 C59 C60 121.6(3)
N4 C59 C58 115.2(3)
C60 C59 C58 123.2(3)
N3 C58 C57 121.4(3)
N3 C58 C59 114.9(3)
C57 C58 C59 123.7(3)
C57 C56 C55 119.6(3)
C57 C56 H56 120.2
C55 C56 H56 120.2
C54 C55 C56 118.6(4)
C54 C55 H55 120.7
C56 C55 H55 120.7
N3 C54 C55 122.4(3)
N3 C54 H54 118.8
C55 C54 H54 118.8
C61 C60 C59 119.6(4)
C61 C60 H60 120.2
C59 C60 H60 120.2
C62 C61 C60 118.8(4)
C62 C61 H61 120.6
C60 C61 H61 120.6
C61 C62 C63 119.9(4)
C61 C62 H62 120.1
C63 C62 H62 120.1
N4 C63 C62 121.9(4)
N4 C63 H63 119.1
C62 C63 H63 119.1
O1 C53 Ru1 179.6(4)
O2 C64 Ru2 177.3(4)

loop_
_geom_bond_atom_site_label_1
_geom_bond_atom_site_label_2
_geom_bond_distance
Ru1 C53 1.974(5)
Ru1 N2 2.122(3)
Ru1 N1 2.150(3)
Ru1 P2 2.3644(8)
Ru1 P1 2.3689(8)
Ru1 H1A 1.545(18)
Ru2 C64 1.910(4)
Ru2 N4 2.037(3)
Ru2 N3 2.123(3)
Ru2 Cl1 2.4029(9)
Ru2 Cl2 2.4403(9)
Ru2 Cl3 2.4453(10)
Cl1S C1S 1.745(5)
Cl2S C1S 1.755(7)
O1 C53 0.932(5)
C5 N1 1.364(4)
C5 C4 1.386(5)
C5 C6 1.480(5)
C10 N2 1.338(4)
C10 C9 1.388(5)
C10 H10 0.9500
P1 C17 1.825(3)
P1 C11 1.825(3)
P1 C23 1.830(3)
P2 C47 1.824(3)
P2 C35 1.830(3)
P2 C41 1.833(3)
N1 C1 1.351(5)
C7 C8 1.381(5)
C7 C6 1.392(4)
C7 H7 0.9500
N2 C6 1.361(4)
C4 C3 1.399(5)
C4 H4 0.9500
C36 C35 1.382(5)
C36 C37 1.396(5)
C36 H36 0.9500
C57 C56 1.386(5)
C57 C58 1.393(5)
C57 H57 0.9500
N3 C54 1.333(5)
N3 C58 1.363(4)
N4 C63 1.356(5)
N4 C59 1.357(4)
C9 C8 1.378(5)
C9 H9 0.9500
C8 H8 0.9500
C1 C2 1.380(6)
C1 H1 0.9500
C2 C3 1.376(6)
C2 H2 0.9500
O2 C64 0.994(5)
C3 H3 0.9500
C17 C18 1.388(4)
C17 C22 1.401(4)
C22 C21 1.389(5)
C22 H22 0.9500
C21 C20 1.397(6)
C21 H21 0.9500
C20 C19 1.378(6)
C20 H20 0.9500
C19 C18 1.403(5)
C19 H19 0.9500
C18 H18 0.9500
C11 C12 1.394(4)
C11 C16 1.398(5)
C16 C15 1.384(5)
C16 H16 0.9500
C15 C14 1.398(5)
C15 H15 0.9500
C14 C13 1.381(5)
C14 H14 0.9500
C13 C12 1.397(5)
C13 H13 0.9500
C12 H12 0.9500
C23 C24 1.392(5)
C23 C28 1.401(5)
C28 C27 1.387(6)
C28 H28 0.9500
C27 C26 1.377(6)
C27 H27 0.9500
C26 C25 1.392(7)
C26 H26 0.9500
C25 C24 1.394(5)
C25 H25 0.9500
C24 H24 0.9500
C47 C52 1.392(5)
C47 C48 1.408(4)
C48 C49 1.392(5)
C48 H48 0.9500
C49 C50 1.392(5)
C49 H49 0.9500
C50 C51 1.381(6)
C50 H50 0.9500
C51 C52 1.389(5)
C51 H51 0.9500
C52 H52 0.9500
C35 C40 1.413(4)
C37 C38 1.387(5)
C37 H37 0.9500
C38 C39 1.378(5)
C38 H38 0.9500
C39 C40 1.395(4)
C39 H39 0.9500
C40 H40 0.9500
C41 C42 1.396(5)
C41 C46 1.402(4)
C46 C45 1.396(5)
C46 H46 0.9500
C45 C44 1.377(5)
C45 H45 0.9500
C44 C43 1.400(5)
C44 H44 0.9500
C43 C42 1.388(5)
C43 H43 0.9500
C42 H42 0.9500
C1S H1S1 0.9900
C1S H1S2 0.9900
C59 C60 1.389(5)
C59 C58 1.479(5)
C56 C55 1.390(5)
C56 H56 0.9500
C55 C54 1.385(5)
C55 H55 0.9500
C54 H54 0.9500
C60 C61 1.381(6)
C60 H60 0.9500
C61 C62 1.374(6)
C61 H61 0.9500
C62 C63 1.382(6)
C62 H62 0.9500
C63 H63 0.9500

loop_
_geom_torsion_atom_site_label_1
_geom_torsion_atom_site_label_2
_geom_torsion_atom_site_label_3
_geom_torsion_atom_site_label_4
_geom_torsion
C4 C5 N1 C1 3.0(4)
C6 C5 N1 C1 -176.7(3)
C4 C5 N1 Ru1 -177.0(2)
C6 C5 N1 Ru1 3.4(3)
C9 C10 N2 C6 -3.8(5)
C9 C10 N2 Ru1 170.9(3)
N1 C5 C4 C3 -1.6(5)
C6 C5 C4 C3 178.0(3)
C10 N2 C6 C7 4.1(4)
Ru1 N2 C6 C7 -171.2(2)
C10 N2 C6 C5 -175.4(3)
Ru1 N2 C6 C5 9.4(3)
C8 C7 C6 N2 -1.9(5)
C8 C7 C6 C5 177.5(3)
N1 C5 C6 N2 -8.4(4)
C4 C5 C6 N2 172.0(3)
N1 C5 C6 C7 172.2(3)
C4 C5 C6 C7 -7.5(5)
N2 C10 C9 C8 1.3(5)
C10 C9 C8 C7 1.0(6)
C6 C7 C8 C9 -0.7(5)
C5 N1 C1 C2 -1.7(5)
Ru1 N1 C1 C2 178.3(3)
N1 C1 C2 C3 -0.9(6)
C1 C2 C3 C4 2.2(6)
C5 C4 C3 C2 -1.0(5)
C11 P1 C17 C18 -139.3(3)
C23 P1 C17 C18 107.3(3)
Ru1 P1 C17 C18 -19.4(3)
C11 P1 C17 C22 43.9(3)
C23 P1 C17 C22 -69.5(3)
Ru1 P1 C17 C22 163.8(2)
C18 C17 C22 C21 0.6(5)
P1 C17 C22 C21 177.4(3)
C17 C22 C21 C20 -1.0(5)
C22 C21 C20 C19 0.6(5)
C21 C20 C19 C18 0.1(6)
C22 C17 C18 C19 0.1(5)
P1 C17 C18 C19 -176.6(3)
C20 C19 C18 C17 -0.5(6)
C17 P1 C11 C12 -151.7(3)
C23 P1 C11 C12 -45.7(3)
Ru1 P1 C11 C12 82.1(3)
C17 P1 C11 C16 42.9(3)
C23 P1 C11 C16 149.0(2)
Ru1 P1 C11 C16 -83.3(2)
C12 C11 C16 C15 0.7(5)
P1 C11 C16 C15 166.7(3)
C11 C16 C15 C14 -0.6(5)
C16 C15 C14 C13 0.6(5)
C15 C14 C13 C12 -0.7(5)
C16 C11 C12 C13 -0.7(5)
P1 C11 C12 C13 -165.8(3)
C14 C13 C12 C11 0.7(5)
C17 P1 C23 C24 106.3(3)
C11 P1 C23 C24 -2.1(4)
Ru1 P1 C23 C24 -125.6(3)
C17 P1 C23 C28 -72.4(3)
C11 P1 C23 C28 179.3(2)
Ru1 P1 C23 C28 55.7(3)
C24 C23 C28 C27 1.7(5)
P1 C23 C28 C27 -179.5(3)
C23 C28 C27 C26 -0.6(6)
C28 C27 C26 C25 -1.0(6)
C27 C26 C25 C24 1.5(7)
C28 C23 C24 C25 -1.3(6)
P1 C23 C24 C25 -179.9(3)
C26 C25 C24 C23 -0.3(7)
C35 P2 C47 C52 25.0(3)
C41 P2 C47 C52 131.8(3)
Ru1 P2 C47 C52 -101.3(3)
C35 P2 C47 C48 -162.1(3)
C41 P2 C47 C48 -55.3(3)
Ru1 P2 C47 C48 71.7(3)
C52 C47 C48 C49 -0.8(5)
P2 C47 C48 C49 -173.9(3)
C47 C48 C49 C50 0.3(5)
C48 C49 C50 C51 0.7(6)
C49 C50 C51 C52 -1.3(6)
C50 C51 C52 C47 0.8(6)
C48 C47 C52 C51 0.3(5)
P2 C47 C52 C51 173.3(3)
C37 C36 C35 C40 -0.6(6)
C37 C36 C35 P2 178.9(3)
C47 P2 C35 C36 -118.4(3)
C41 P2 C35 C36 132.1(3)
Ru1 P2 C35 C36 4.8(3)
C47 P2 C35 C40 61.1(3)
C41 P2 C35 C40 -48.4(3)
Ru1 P2 C35 C40 -175.7(2)
C35 C36 C37 C38 -0.5(6)
C36 C37 C38 C39 1.4(6)
C37 C38 C39 C40 -1.1(6)
C38 C39 C40 C35 -0.1(5)
C36 C35 C40 C39 0.9(5)
P2 C35 C40 C39 -178.6(3)
C47 P2 C41 C42 175.7(2)
C35 P2 C41 C42 -76.7(3)
Ru1 P2 C41 C42 51.1(3)
C47 P2 C41 C46 -4.0(3)
C35 P2 C41 C46 103.6(3)
Ru1 P2 C41 C46 -128.6(2)
C42 C41 C46 C45 -1.8(5)
P2 C41 C46 C45 177.9(2)
C41 C46 C45 C44 -0.2(5)
C46 C45 C44 C43 2.1(5)
C45 C44 C43 C42 -2.0(5)
C44 C43 C42 C41 0.0(5)
C46 C41 C42 C43 1.8(5)
P2 C41 C42 C43 -177.9(2)
C63 N4 C59 C60 1.4(5)
Ru2 N4 C59 C60 179.7(2)
C63 N4 C59 C58 -177.1(3)
Ru2 N4 C59 C58 1.2(4)
C54 N3 C58 C57 -1.6(5)
Ru2 N3 C58 C57 176.4(2)
C54 N3 C58 C59 177.5(3)
Ru2 N3 C58 C59 -4.5(3)
C56 C57 C58 N3 0.5(5)
C56 C57 C58 C59 -178.4(3)
N4 C59 C58 N3 2.3(4)
C60 C59 C58 N3 -176.2(3)
N4 C59 C58 C57 -178.6(3)
C60 C59 C58 C57 2.8(5)
C58 C57 C56 C55 0.8(5)
C57 C56 C55 C54 -1.1(5)
C58 N3 C54 C55 1.3(5)
Ru2 N3 C54 C55 -176.4(2)
C56 C55 C54 N3 0.0(5)
N4 C59 C60 C61 0.1(5)
C58 C59 C60 C61 178.5(3)
C59 C60 C61 C62 -0.6(5)
C60 C61 C62 C63 -0.3(6)
C59 N4 C63 C62 -2.4(5)
Ru2 N4 C63 C62 179.4(3)
C61 C62 C63 N4 1.8(6)

loop_
_platon_squeeze_void_nr
_platon_squeeze_void_average_x
_platon_squeeze_void_average_y
_platon_squeeze_void_average_z
_platon_squeeze_void_volume
_platon_squeeze_void_count_electrons
_platon_squeeze_void_content
1 0.000 0.000 0.000 111 35 ' '
2 0.500 0.000 0.500 248 75 ' '
